data_7716421
loop_
_publ_author_name
'Franzen, Jonas H.'
'Wilm, Lukas F. B.'
'Rotering, Philipp'
'Wurst, Klaus'
'Seidl, Michael'
'Dielmann, Fabian'

_publ_section_title
;
 Electron-rich pyridines with <i>para</i>-N-heterocyclic imine
 substituents: ligand properties and coordination to CO<sub>2</sub>,
 SO<sub>2</sub>, BCl<sub>3</sub> and Pd<sup>II</sup> complexes.
;
_journal_issue 28
_journal_name_full 'Dalton transactions (Cambridge, England : 2003)'
_journal_page_first 11876
_journal_page_last 11883
_journal_paper_doi 10.1039/d4dt01399a
_journal_volume 53
_journal_year 2024
_chemical_formula_moiety 'I, C H2 Cl2, C17 H27 N4'
_chemical_formula_sum 'C18 H29 Cl2 I N4'
_chemical_formula_weight 499.25
_chemical_name_systematic JHF
_space_group_crystal_system monoclinic
_space_group_IT_number 14
_space_group_name_Hall '-P 2ybc'
_space_group_name_H-M_alt 'P 1 21/c 1'
_atom_sites_solution_hydrogens geom
_atom_sites_solution_primary iterative
_audit_creation_date 2024-05-08
_audit_creation_method
;
Olex2 1.5-alpha
(compiled 2024.02.16 svn.r378c4104 for OlexSys, GUI svn.r6928)
;
_audit_update_record
;
2024-05-08 deposited with the CCDC.	2024-06-18 downloaded from the CCDC.
;
_cell_angle_alpha 90
_cell_angle_beta 107.612(2)
_cell_angle_gamma 90
_cell_formula_units_Z 4
_cell_length_a 9.6460(5)
_cell_length_b 23.9946(12)
_cell_length_c 10.3357(5)
_cell_measurement_reflns_used 7264
_cell_measurement_temperature 150.00
_cell_measurement_theta_max 26.90
_cell_measurement_theta_min 2.23
_cell_volume 2280.1(2)
_computing_cell_refinement 'SAINT V8.40B (?, 2016)'
_computing_data_collection 'Bruker Apex 4 v2021.4-0'
_computing_data_reduction 'SAINT V8.40B (?, 2016)'
_computing_molecular_graphics 'Olex2 1.5-alpha (Dolomanov et al., 2009)'
_computing_publication_material 'Olex2 1.5-alpha (Dolomanov et al., 2009)'
_computing_structure_refinement 'SHELXL 2018/3 (Sheldrick, 2015)'
_computing_structure_solution 'olex2.solve 1.5-alpha (Bourhis et al., 2015)'
_diffrn_ambient_temperature 150.00
_diffrn_measured_fraction_theta_full 1.000
_diffrn_measured_fraction_theta_max 0.995
_diffrn_measurement_device_type 'Bruker D8 QUEST PHOTON III'
_diffrn_measurement_method '\f and \w scans'
_diffrn_radiation_type MoK\a
_diffrn_radiation_wavelength 0.71073
_diffrn_reflns_av_R_equivalents 0.0848
_diffrn_reflns_av_unetI/netI 0.0404
_diffrn_reflns_Laue_measured_fraction_full 1.000
_diffrn_reflns_Laue_measured_fraction_max 0.995
_diffrn_reflns_limit_h_max 13
_diffrn_reflns_limit_h_min -13
_diffrn_reflns_limit_k_max 34
_diffrn_reflns_limit_k_min -34
_diffrn_reflns_limit_l_max 14
_diffrn_reflns_limit_l_min -14
_diffrn_reflns_number 64820
_diffrn_reflns_point_group_measured_fraction_full 1.000
_diffrn_reflns_point_group_measured_fraction_max 0.995
_diffrn_reflns_theta_full 25.242
_diffrn_reflns_theta_max 30.530
_diffrn_reflns_theta_min 2.215
_exptl_absorpt_coefficient_mu 1.647
_exptl_absorpt_correction_T_max 0.7461
_exptl_absorpt_correction_T_min 0.6794
_exptl_absorpt_correction_type multi-scan
_exptl_absorpt_process_details
;
SADABS-2016/2 (Bruker,2016/2) was used for absorption correction.
wR2(int) was 0.0717 before and 0.0542 after correction.
The Ratio of minimum to maximum transmission is 0.9106.
The \l/2 correction factor is Not present.
;
_exptl_crystal_colour 'clear colourless'
_exptl_crystal_colour_lustre clear
_exptl_crystal_colour_primary colourless
_exptl_crystal_density_diffrn 1.454
_exptl_crystal_description block
_exptl_crystal_F_000 1008
_exptl_crystal_size_max 0.24
_exptl_crystal_size_mid 0.12
_exptl_crystal_size_min 0.09
_refine_diff_density_max 0.768
_refine_diff_density_min -1.076
_refine_diff_density_rms 0.096
_refine_ls_extinction_method none
_refine_ls_goodness_of_fit_ref 1.048
_refine_ls_hydrogen_treatment constr
_refine_ls_matrix_type full
_refine_ls_number_parameters 233
_refine_ls_number_reflns 6934
_refine_ls_number_restraints 0
_refine_ls_restrained_S_all 1.048
_refine_ls_R_factor_all 0.0535
_refine_ls_R_factor_gt 0.0362
_refine_ls_shift/su_max 0.003
_refine_ls_shift/su_mean 0.000
_refine_ls_structure_factor_coef Fsqd
_refine_ls_weighting_details 'w=1/[\s^2^(Fo^2^)+(0.0210P)^2^+2.2440P] where P=(Fo^2^+2Fc^2^)/3'
_refine_ls_weighting_scheme calc
_refine_ls_wR_factor_gt 0.0696
_refine_ls_wR_factor_ref 0.0795
_reflns_Friedel_coverage 0.000
_reflns_number_gt 5362
_reflns_number_total 6934
_reflns_threshold_expression 'I > 2\s(I)'
_cod_data_source_file d4dt01399a2.cif
_cod_data_source_block compound_13
_cod_depositor_comments 'Adding full bibliography for 7716413--7716422.cif.'
_cod_database_code 7716421
_shelx_shelxl_version_number 2018/3
_shelx_space_group_comment
;
The symmetry employed for this shelxl refinement is uniquely defined
by the following loop, which should always be used as a source of
symmetry information in preference to the above space-group names.
They are only intended as comments.
;
_shelx_estimated_absorpt_t_max 0.866
_shelx_estimated_absorpt_t_min 0.693
_olex2_refinement_description
;
1. Fixed Uiso
 At 1.2 times of:
  All C(H) groups, All C(H,H) groups
 At 1.5 times of:
  All C(H,H,H) groups
2.a Ternary CH refined with riding coordinates:
 C9(H9), C4(H4)
2.b Secondary CH2 refined with riding coordinates:
 C18(H18A,H18B)
2.c Aromatic/amide H refined with riding coordinates:
 C13(H13), C16(H16), C15(H15), C14(H14)
2.d Idealised Me refined as rotating group:
 C10(H10A,H10B,H10C), C11(H11A,H11B,H11C), C17(H17A,H17B,H17C), C8(H8A,H8B,
 H8C), C6(H6A,H6B,H6C), C7(H7A,H7B,H7C), C5(H5A,H5B,H5C)
;
_olex2_diffrn_ambient_temperature_device 'Oxford Cryosystems, Cryostream 800'
_olex2_submission_special_instructions 'No special instructions were received'

loop_
_space_group_symop_operation_xyz
'x, y, z'
'-x, y+1/2, -z+1/2'
'-x, -y, -z'
'x, -y-1/2, z-1/2'

loop_
_atom_site_label
_atom_site_type_symbol
_atom_site_fract_x
_atom_site_fract_y
_atom_site_fract_z
_atom_site_U_iso_or_equiv
_atom_site_adp_type
_atom_site_occupancy
_atom_site_site_symmetry_order
_atom_site_calc_flag
_atom_site_refinement_flags_posn
_atom_site_refinement_flags_adp
_atom_site_refinement_flags_occupancy
_atom_site_disorder_assembly
_atom_site_disorder_group
I1 I -0.05768(2) 0.63854(2) 0.97452(2) 0.03156(6) Uani 1 1 d . . . . .
Cl2 Cl 0.58112(11) 0.67174(4) 0.58476(11) 0.0664(3) Uani 1 1 d . . . . .
Cl1 Cl 0.65206(15) 0.55839(5) 0.52877(11) 0.0826(3) Uani 1 1 d . . . . .
N1 N 0.2805(2) 0.59049(9) 0.6978(2) 0.0281(4) Uani 1 1 d . . . . .
N3 N 0.3388(2) 0.63183(8) 0.9224(2) 0.0248(4) Uani 1 1 d . . . . .
N4 N -0.0338(2) 0.67763(9) 0.4053(2) 0.0308(5) Uani 1 1 d . . . . .
N2 N 0.2579(2) 0.54668(9) 0.8998(2) 0.0294(4) Uani 1 1 d . . . . .
C12 C 0.1783(3) 0.61971(10) 0.6081(2) 0.0248(5) Uani 1 1 d . . . . .
C1 C 0.2852(3) 0.59070(10) 0.8309(2) 0.0252(5) Uani 1 1 d . . . . .
C13 C 0.1774(3) 0.62081(11) 0.4698(3) 0.0291(5) Uani 1 1 d . . . . .
H13 H 0.250747 0.601382 0.444081 0.035 Uiso 1 1 calc R U . . .
C16 C 0.0629(3) 0.64969(11) 0.6359(3) 0.0301(5) Uani 1 1 d . . . . .
H16 H 0.056094 0.650397 0.725628 0.036 Uiso 1 1 calc R U . . .
C9 C 0.3832(3) 0.68639(11) 0.8830(3) 0.0306(5) Uani 1 1 d . . . . .
H9 H 0.361186 0.685450 0.782080 0.037 Uiso 1 1 calc R U . . .
C3 C 0.3456(3) 0.61261(12) 1.0518(3) 0.0306(5) Uani 1 1 d . . . . .
C15 C -0.0371(3) 0.67719(12) 0.5357(3) 0.0347(6) Uani 1 1 d . . . . .
H15 H -0.112482 0.696928 0.557435 0.042 Uiso 1 1 calc R U . . .
C14 C 0.0732(3) 0.64919(11) 0.3741(3) 0.0306(5) Uani 1 1 d . . . . .
H14 H 0.075554 0.649076 0.282863 0.037 Uiso 1 1 calc R U . . .
C2 C 0.2959(3) 0.55991(12) 1.0373(3) 0.0339(6) Uani 1 1 d . . . . .
C10 C 0.2925(3) 0.73355(12) 0.9138(3) 0.0409(7) Uani 1 1 d . . . . .
H10A H 0.189447 0.723103 0.883034 0.061 Uiso 1 1 calc R U . . .
H10B H 0.306915 0.767371 0.866261 0.061 Uiso 1 1 calc R U . . .
H10C H 0.322631 0.740534 1.011755 0.061 Uiso 1 1 calc R U . . .
C11 C 0.5457(3) 0.69495(14) 0.9404(4) 0.0444(7) Uani 1 1 d . . . . .
H11A H 0.571540 0.700399 1.038777 0.067 Uiso 1 1 calc R U . . .
H11B H 0.574266 0.727889 0.898496 0.067 Uiso 1 1 calc R U . . .
H11C H 0.596438 0.662107 0.920983 0.067 Uiso 1 1 calc R U . . .
C4 C 0.1914(3) 0.49319(11) 0.8407(3) 0.0392(6) Uani 1 1 d . . . . .
H4 H 0.160211 0.473854 0.912992 0.047 Uiso 1 1 calc R U . . .
C17 C -0.1449(4) 0.70870(13) 0.3013(3) 0.0436(7) Uani 1 1 d . . . . .
H17A H -0.241897 0.696719 0.301751 0.065 Uiso 1 1 calc R U . . .
H17B H -0.133419 0.701395 0.211780 0.065 Uiso 1 1 calc R U . . .
H17C H -0.133543 0.748684 0.320930 0.065 Uiso 1 1 calc R U . . .
C8 C 0.3896(4) 0.64687(15) 1.1780(3) 0.0481(8) Uani 1 1 d . . . . .
H8A H 0.479355 0.667098 1.183137 0.072 Uiso 1 1 calc R U . . .
H8B H 0.406065 0.622464 1.257243 0.072 Uiso 1 1 calc R U . . .
H8C H 0.312224 0.673554 1.176533 0.072 Uiso 1 1 calc R U . . .
C6 C 0.0566(4) 0.50159(14) 0.7231(4) 0.0543(9) Uani 1 1 d . . . . .
H6A H -0.001764 0.531679 0.744265 0.081 Uiso 1 1 calc R U . . .
H6B H -0.000433 0.467088 0.706075 0.081 Uiso 1 1 calc R U . . .
H6C H 0.083914 0.511505 0.642078 0.081 Uiso 1 1 calc R U . . .
C18 C 0.6166(4) 0.60315(13) 0.6488(3) 0.0445(7) Uani 1 1 d . . . . .
H18A H 0.701370 0.603510 0.731761 0.053 Uiso 1 1 calc R U . . .
H18B H 0.531590 0.589156 0.673795 0.053 Uiso 1 1 calc R U . . .
C7 C 0.2763(4) 0.52023(15) 1.1419(3) 0.0552(9) Uani 1 1 d . . . . .
H7A H 0.172242 0.514843 1.128917 0.083 Uiso 1 1 calc R U . . .
H7B H 0.322758 0.535472 1.232695 0.083 Uiso 1 1 calc R U . . .
H7C H 0.320993 0.484359 1.132742 0.083 Uiso 1 1 calc R U . . .
C5 C 0.3035(4) 0.45624(15) 0.8096(5) 0.0684(12) Uani 1 1 d . . . . .
H5A H 0.338834 0.473899 0.740041 0.103 Uiso 1 1 calc R U . . .
H5B H 0.259601 0.420139 0.776237 0.103 Uiso 1 1 calc R U . . .
H5C H 0.385114 0.450643 0.892266 0.103 Uiso 1 1 calc R U . . .

loop_
_atom_site_aniso_label
_atom_site_aniso_U_11
_atom_site_aniso_U_22
_atom_site_aniso_U_33
_atom_site_aniso_U_23
_atom_site_aniso_U_13
_atom_site_aniso_U_12
I1 0.02902(9) 0.04183(10) 0.02443(8) 0.00179(7) 0.00897(6) 0.00311(7)
Cl2 0.0545(5) 0.0672(6) 0.0736(6) 0.0368(5) 0.0136(5) 0.0136(4)
Cl1 0.1050(9) 0.0911(8) 0.0515(6) -0.0049(5) 0.0234(6) 0.0090(7)
N1 0.0285(11) 0.0307(11) 0.0250(10) -0.0021(8) 0.0082(8) 0.0012(9)
N3 0.0244(10) 0.0255(10) 0.0240(9) -0.0001(8) 0.0066(8) 0.0000(8)
N4 0.0340(12) 0.0324(11) 0.0224(10) -0.0019(8) 0.0032(9) -0.0001(9)
N2 0.0307(11) 0.0243(10) 0.0339(11) 0.0018(9) 0.0109(9) -0.0011(8)
C12 0.0252(12) 0.0269(11) 0.0231(11) -0.0016(9) 0.0087(9) -0.0051(9)
C1 0.0220(11) 0.0279(12) 0.0256(11) -0.0010(9) 0.0071(9) 0.0034(9)
C13 0.0279(13) 0.0358(13) 0.0257(12) -0.0056(10) 0.0112(10) -0.0030(10)
C16 0.0297(13) 0.0392(14) 0.0230(11) -0.0021(10) 0.0105(10) 0.0001(10)
C9 0.0303(13) 0.0276(12) 0.0348(14) 0.0001(10) 0.0111(11) -0.0029(10)
C3 0.0284(13) 0.0383(14) 0.0237(12) 0.0038(10) 0.0057(10) 0.0066(11)
C15 0.0327(14) 0.0436(16) 0.0279(13) -0.0034(11) 0.0092(11) 0.0037(12)
C14 0.0342(14) 0.0354(14) 0.0224(11) -0.0043(10) 0.0089(10) -0.0091(11)
C2 0.0327(14) 0.0408(15) 0.0279(13) 0.0100(11) 0.0086(11) 0.0043(11)
C10 0.0324(15) 0.0303(14) 0.0589(19) -0.0035(13) 0.0119(14) 0.0003(11)
C11 0.0313(15) 0.0444(17) 0.060(2) -0.0082(15) 0.0178(14) -0.0065(13)
C4 0.0429(16) 0.0252(13) 0.0516(18) -0.0006(12) 0.0175(14) -0.0042(12)
C17 0.0513(18) 0.0417(16) 0.0288(14) -0.0009(12) -0.0013(13) 0.0076(14)
C8 0.0517(19) 0.063(2) 0.0281(14) -0.0076(14) 0.0094(13) -0.0010(16)
C6 0.0489(19) 0.0427(18) 0.063(2) -0.0055(16) 0.0047(16) -0.0205(15)
C18 0.0410(17) 0.0513(18) 0.0375(16) 0.0146(14) 0.0063(13) 0.0041(14)
C7 0.072(2) 0.054(2) 0.0423(18) 0.0206(15) 0.0206(17) 0.0000(18)
C5 0.063(2) 0.0416(19) 0.110(4) -0.021(2) 0.041(2) 0.0035(17)

loop_
_atom_type_symbol
_atom_type_description
_atom_type_scat_dispersion_real
_atom_type_scat_dispersion_imag
_atom_type_scat_source
C C 0.0033 0.0016 'International Tables Vol C Tables 4.2.6.8 and 6.1.1.4'
H H 0.0000 0.0000 'International Tables Vol C Tables 4.2.6.8 and 6.1.1.4'
Cl Cl 0.1484 0.1585 'International Tables Vol C Tables 4.2.6.8 and 6.1.1.4'
I I -0.4742 1.8119 'International Tables Vol C Tables 4.2.6.8 and 6.1.1.4'
N N 0.0061 0.0033 'International Tables Vol C Tables 4.2.6.8 and 6.1.1.4'

loop_
_geom_angle_atom_site_label_1
_geom_angle_atom_site_label_2
_geom_angle_atom_site_label_3
_geom_angle
_geom_angle_site_symmetry_1
_geom_angle_site_symmetry_3
_geom_angle_publ_flag
C12 N1 C1 119.5(2) . . ?
C1 N3 C9 122.4(2) . . ?
C1 N3 C3 108.9(2) . . ?
C3 N3 C9 128.6(2) . . ?
C15 N4 C17 119.9(2) . . ?
C14 N4 C15 118.7(2) . . ?
C14 N4 C17 121.4(2) . . ?
C1 N2 C2 109.2(2) . . ?
C1 N2 C4 126.3(2) . . ?
C2 N2 C4 124.5(2) . . ?
N1 C12 C13 119.1(2) . . ?
N1 C12 C16 125.8(2) . . ?
C16 C12 C13 115.1(2) . . ?
N3 C1 N1 126.6(2) . . ?
N2 C1 N1 125.5(2) . . ?
N2 C1 N3 107.2(2) . . ?
C12 C13 H13 119.4 . . ?
C14 C13 C12 121.1(2) . . ?
C14 C13 H13 119.4 . . ?
C12 C16 H16 119.6 . . ?
C15 C16 C12 120.7(2) . . ?
C15 C16 H16 119.6 . . ?
N3 C9 H9 106.3 . . ?
N3 C9 C10 111.7(2) . . ?
N3 C9 C11 111.5(2) . . ?
C10 C9 H9 106.3 . . ?
C11 C9 H9 106.3 . . ?
C11 C9 C10 114.2(2) . . ?
N3 C3 C8 125.0(3) . . ?
C2 C3 N3 107.0(2) . . ?
C2 C3 C8 127.8(3) . . ?
N4 C15 H15 118.7 . . ?
C16 C15 N4 122.5(3) . . ?
C16 C15 H15 118.7 . . ?
N4 C14 C13 121.8(2) . . ?
N4 C14 H14 119.1 . . ?
C13 C14 H14 119.1 . . ?
N2 C2 C7 122.7(3) . . ?
C3 C2 N2 107.6(2) . . ?
C3 C2 C7 129.6(3) . . ?
C9 C10 H10A 109.5 . . ?
C9 C10 H10B 109.5 . . ?
C9 C10 H10C 109.5 . . ?
H10A C10 H10B 109.5 . . ?
H10A C10 H10C 109.5 . . ?
H10B C10 H10C 109.5 . . ?
C9 C11 H11A 109.5 . . ?
C9 C11 H11B 109.5 . . ?
C9 C11 H11C 109.5 . . ?
H11A C11 H11B 109.5 . . ?
H11A C11 H11C 109.5 . . ?
H11B C11 H11C 109.5 . . ?
N2 C4 H4 106.5 . . ?
N2 C4 C6 112.2(2) . . ?
N2 C4 C5 110.4(3) . . ?
C6 C4 H4 106.5 . . ?
C6 C4 C5 114.1(3) . . ?
C5 C4 H4 106.5 . . ?
N4 C17 H17A 109.5 . . ?
N4 C17 H17B 109.5 . . ?
N4 C17 H17C 109.5 . . ?
H17A C17 H17B 109.5 . . ?
H17A C17 H17C 109.5 . . ?
H17B C17 H17C 109.5 . . ?
C3 C8 H8A 109.5 . . ?
C3 C8 H8B 109.5 . . ?
C3 C8 H8C 109.5 . . ?
H8A C8 H8B 109.5 . . ?
H8A C8 H8C 109.5 . . ?
H8B C8 H8C 109.5 . . ?
C4 C6 H6A 109.5 . . ?
C4 C6 H6B 109.5 . . ?
C4 C6 H6C 109.5 . . ?
H6A C6 H6B 109.5 . . ?
H6A C6 H6C 109.5 . . ?
H6B C6 H6C 109.5 . . ?
Cl2 C18 H18A 109.4 . . ?
Cl2 C18 H18B 109.4 . . ?
Cl1 C18 Cl2 111.28(17) . . ?
Cl1 C18 H18A 109.4 . . ?
Cl1 C18 H18B 109.4 . . ?
H18A C18 H18B 108.0 . . ?
C2 C7 H7A 109.5 . . ?
C2 C7 H7B 109.5 . . ?
C2 C7 H7C 109.5 . . ?
H7A C7 H7B 109.5 . . ?
H7A C7 H7C 109.5 . . ?
H7B C7 H7C 109.5 . . ?
C4 C5 H5A 109.5 . . ?
C4 C5 H5B 109.5 . . ?
C4 C5 H5C 109.5 . . ?
H5A C5 H5B 109.5 . . ?
H5A C5 H5C 109.5 . . ?
H5B C5 H5C 109.5 . . ?

loop_
_geom_bond_atom_site_label_1
_geom_bond_atom_site_label_2
_geom_bond_distance
_geom_bond_site_symmetry_2
_geom_bond_publ_flag
Cl2 C18 1.768(3) . ?
Cl1 C18 1.751(4) . ?
N1 C12 1.331(3) . ?
N1 C1 1.362(3) . ?
N3 C1 1.356(3) . ?
N3 C9 1.472(3) . ?
N3 C3 1.397(3) . ?
N4 C15 1.358(3) . ?
N4 C14 1.355(4) . ?
N4 C17 1.471(3) . ?
N2 C1 1.344(3) . ?
N2 C2 1.392(3) . ?
N2 C4 1.482(3) . ?
C12 C13 1.428(3) . ?
C12 C16 1.425(4) . ?
C13 H13 0.9500 . ?
C13 C14 1.360(4) . ?
C16 H16 0.9500 . ?
C16 C15 1.354(4) . ?
C9 H9 1.0000 . ?
C9 C10 1.522(4) . ?
C9 C11 1.512(4) . ?
C3 C2 1.344(4) . ?
C3 C8 1.491(4) . ?
C15 H15 0.9500 . ?
C14 H14 0.9500 . ?
C2 C7 1.495(4) . ?
C10 H10A 0.9800 . ?
C10 H10B 0.9800 . ?
C10 H10C 0.9800 . ?
C11 H11A 0.9800 . ?
C11 H11B 0.9800 . ?
C11 H11C 0.9800 . ?
C4 H4 1.0000 . ?
C4 C6 1.501(4) . ?
C4 C5 1.506(4) . ?
C17 H17A 0.9800 . ?
C17 H17B 0.9800 . ?
C17 H17C 0.9800 . ?
C8 H8A 0.9800 . ?
C8 H8B 0.9800 . ?
C8 H8C 0.9800 . ?
C6 H6A 0.9800 . ?
C6 H6B 0.9800 . ?
C6 H6C 0.9800 . ?
C18 H18A 0.9900 . ?
C18 H18B 0.9900 . ?
C7 H7A 0.9800 . ?
C7 H7B 0.9800 . ?
C7 H7C 0.9800 . ?
C5 H5A 0.9800 . ?
C5 H5B 0.9800 . ?
C5 H5C 0.9800 . ?

loop_
_geom_torsion_atom_site_label_1
_geom_torsion_atom_site_label_2
_geom_torsion_atom_site_label_3
_geom_torsion_atom_site_label_4
_geom_torsion
_geom_torsion_site_symmetry_1
_geom_torsion_site_symmetry_2
_geom_torsion_site_symmetry_3
_geom_torsion_site_symmetry_4
_geom_torsion_publ_flag
N1 C12 C13 C14 178.7(2) . . . . ?
N1 C12 C16 C15 -178.7(3) . . . . ?
N3 C3 C2 N2 -0.3(3) . . . . ?
N3 C3 C2 C7 -178.4(3) . . . . ?
C12 N1 C1 N3 -78.0(3) . . . . ?
C12 N1 C1 N2 112.8(3) . . . . ?
C12 C13 C14 N4 0.1(4) . . . . ?
C12 C16 C15 N4 0.3(4) . . . . ?
C1 N1 C12 C13 177.8(2) . . . . ?
C1 N1 C12 C16 -4.3(4) . . . . ?
C1 N3 C9 C10 117.8(3) . . . . ?
C1 N3 C9 C11 -113.0(3) . . . . ?
C1 N3 C3 C2 0.0(3) . . . . ?
C1 N3 C3 C8 -175.8(3) . . . . ?
C1 N2 C2 C3 0.5(3) . . . . ?
C1 N2 C2 C7 178.7(3) . . . . ?
C1 N2 C4 C6 -48.1(4) . . . . ?
C1 N2 C4 C5 80.4(4) . . . . ?
C13 C12 C16 C15 -0.7(4) . . . . ?
C16 C12 C13 C14 0.6(4) . . . . ?
C9 N3 C1 N1 8.3(4) . . . . ?
C9 N3 C1 N2 179.1(2) . . . . ?
C9 N3 C3 C2 -178.7(2) . . . . ?
C9 N3 C3 C8 5.6(4) . . . . ?
C3 N3 C1 N1 -170.5(2) . . . . ?
C3 N3 C1 N2 0.3(3) . . . . ?
C3 N3 C9 C10 -63.7(3) . . . . ?
C3 N3 C9 C11 65.5(3) . . . . ?
C15 N4 C14 C13 -0.6(4) . . . . ?
C14 N4 C15 C16 0.4(4) . . . . ?
C2 N2 C1 N1 170.4(2) . . . . ?
C2 N2 C1 N3 -0.5(3) . . . . ?
C2 N2 C4 C6 128.8(3) . . . . ?
C2 N2 C4 C5 -102.7(4) . . . . ?
C4 N2 C1 N1 -12.4(4) . . . . ?
C4 N2 C1 N3 176.8(2) . . . . ?
C4 N2 C2 C3 -176.8(2) . . . . ?
C4 N2 C2 C7 1.4(4) . . . . ?
C17 N4 C15 C16 -179.5(3) . . . . ?
C17 N4 C14 C13 179.3(3) . . . . ?
C8 C3 C2 N2 175.3(3) . . . . ?
C8 C3 C2 C7 -2.8(5) . . . . ?
